data_4315058
loop_
_publ_author_name
'Hai-Ying Wang'
'Jun-Yan Cheng'
'Jian-Ping Ma'
'Yu-Bin Dong'
'Ru-Qi Huang'

_publ_section_title
;
 Synthesis and Characterization of New Coordination Polymers with Tunable
 Luminescent Properties Generated from Bent 1,2,4-Triazole-Bridged
 N,N'-Dioxides and Ln(III) Salts
;
_journal_name_full 'Inorganic Chemistry'
_journal_page_first 2416
_journal_page_last 2426
_journal_paper_doi 10.1021/ic902311g
_journal_volume 49
_journal_year 2010
_chemical_formula_sum 'C24 H30 Cl3 Gd N12 O21'
_chemical_formula_weight 1086.20
_chemical_name_systematic
; 
 ? 
;
_space_group_IT_number 56
_symmetry_cell_setting orthorhombic
_symmetry_space_group_name_Hall '-P 2ab 2ac'
_symmetry_space_group_name_H-M 'P c c n'
_atom_sites_solution_hydrogens geom
_atom_sites_solution_primary direct
_atom_sites_solution_secondary difmap
_audit_creation_method SHELXL-97
_cell_angle_alpha 90.00
_cell_angle_beta 90.00
_cell_angle_gamma 90.00
_cell_formula_units_Z 4
_cell_length_a 26.704(4)
_cell_length_b 6.8451(9)
_cell_length_c 20.524(3)
_cell_measurement_reflns_used 5873
_cell_measurement_temperature 298(2)
_cell_measurement_theta_max 27.743
_cell_measurement_theta_min 2.503
_cell_volume 3751.6(9)
_computing_cell_refinement 'Bruker SMART'
_computing_data_collection 'Bruker SMART'
_computing_data_reduction 'Bruker SAINT'
_computing_molecular_graphics 'Bruker SHELXTL'
_computing_publication_material 'Bruker SHELXTL'
_computing_structure_refinement 'SHELXL-97 (Sheldrick, 1997)'
_computing_structure_solution 'SHELXS-97 (Sheldrick, 1990)'
_diffrn_ambient_temperature 298(2)
_diffrn_measured_fraction_theta_full 0.999
_diffrn_measured_fraction_theta_max 0.999
_diffrn_measurement_device_type 'CCD area detector'
_diffrn_measurement_method 'phi and omega scans'
_diffrn_radiation_monochromator graphite
_diffrn_radiation_source 'fine-focus sealed tube'
_diffrn_radiation_type MoK\a
_diffrn_radiation_wavelength 0.71073
_diffrn_reflns_av_R_equivalents 0.0343
_diffrn_reflns_av_sigmaI/netI 0.0284
_diffrn_reflns_limit_h_max 23
_diffrn_reflns_limit_h_min -31
_diffrn_reflns_limit_k_max 8
_diffrn_reflns_limit_k_min -8
_diffrn_reflns_limit_l_max 24
_diffrn_reflns_limit_l_min -24
_diffrn_reflns_number 14772
_diffrn_reflns_theta_full 25.02
_diffrn_reflns_theta_max 25.02
_diffrn_reflns_theta_min 1.98
_exptl_absorpt_coefficient_mu 2.084
_exptl_absorpt_correction_T_max 0.8852
_exptl_absorpt_correction_T_min 0.5930
_exptl_absorpt_correction_type multi-scan
_exptl_absorpt_process_details sadabs
_exptl_crystal_colour yellow
_exptl_crystal_density_diffrn 1.923
_exptl_crystal_density_method 'not measured'
_exptl_crystal_description block
_exptl_crystal_F_000 2164
_exptl_crystal_size_max 0.28
_exptl_crystal_size_mid 0.14
_exptl_crystal_size_min 0.06
_refine_diff_density_max 0.854
_refine_diff_density_min -1.588
_refine_diff_density_rms 0.081
_refine_ls_extinction_method none
_refine_ls_goodness_of_fit_ref 1.088
_refine_ls_hydrogen_treatment constr
_refine_ls_matrix_type full
_refine_ls_number_parameters 286
_refine_ls_number_reflns 3321
_refine_ls_number_restraints 6
_refine_ls_restrained_S_all 1.087
_refine_ls_R_factor_all 0.0410
_refine_ls_R_factor_gt 0.0337
_refine_ls_shift/su_max 0.000
_refine_ls_shift/su_mean 0.000
_refine_ls_structure_factor_coef Fsqd
_refine_ls_weighting_details 'calc w=1/[\s^2^(Fo^2^)+(0.0220P)^2^+11.5356P] where P=(Fo^2^+2Fc^2^)/3'
_refine_ls_weighting_scheme calc
_refine_ls_wR_factor_gt 0.0736
_refine_ls_wR_factor_ref 0.0767
_reflns_number_gt 2815
_reflns_number_total 3321
_reflns_threshold_expression >2sigma(I)
_cod_data_source_file ic902311g_si_001_07.cif
_cod_data_source_block 6
_cod_depositor_comments
;
The following automatic conversions were performed:

'_symmetry_cell_setting' value 'Orthorhombic' changed to
'orthorhombic' according to the built-in table from CIF Core
dictionary named 'cif_core.dic' version 2.4.1 from 2010-06-29.

Automatic conversion script
Id: cif_fix_values 1646 2011-03-28 12:23:43Z adriana 
;
_cod_original_cell_volume 3751.7(9)
_cod_database_code 4315058

loop_
_symmetry_equiv_pos_as_xyz
'x, y, z'
'-x+1/2, -y+1/2, z'
'-x, y+1/2, -z+1/2'
'x+1/2, -y, -z+1/2'
'-x, -y, -z'
'x-1/2, y-1/2, -z'
'x, -y-1/2, z-1/2'
'-x-1/2, y, z-1/2'

loop_
_atom_site_label
_atom_site_type_symbol
_atom_site_fract_x
_atom_site_fract_y
_atom_site_fract_z
_atom_site_U_iso_or_equiv
_atom_site_adp_type
_atom_site_occupancy
_atom_site_symmetry_multiplicity
_atom_site_calc_flag
_atom_site_refinement_flags
_atom_site_disorder_assembly
_atom_site_disorder_group
Gd1 Gd 0.2500 0.7500 0.143872(12) 0.02353(10) Uani 1 2 d S . .
N1 N 0.33171(13) -0.3505(5) 0.52245(16) 0.0307(8) Uani 1 1 d . . .
N2 N 0.33385(13) -0.0702(5) 0.32925(17) 0.0340(9) Uani 1 1 d . . .
N3 N 0.33992(13) 0.0913(5) 0.28945(16) 0.0336(8) Uani 1 1 d . . .
N4 N 0.38794(13) 0.1269(5) 0.37377(16) 0.0300(8) Uani 1 1 d . . .
N5 N 0.41834(19) 0.2221(6) 0.4201(2) 0.0593(13) Uani 1 1 d . . .
H5A H 0.4459 0.1518 0.4262 0.089 Uiso 1 1 d R . .
H5B H 0.4017 0.2321 0.4574 0.089 Uiso 1 1 d R . .
N6 N 0.36654(12) 0.6554(5) 0.21844(16) 0.0283(8) Uani 1 1 d . . .
O1 O 0.33537(11) 0.7395(5) 0.17743(14) 0.0360(7) Uani 1 1 d . B .
O3 O 0.29735(11) 0.4710(5) 0.09256(14) 0.0409(8) Uani 1 1 d . B .
O4 O 0.2500 0.7500 0.2647(2) 0.0494(13) Uani 1 2 d S B .
O5 O 0.29125(11) -0.4057(5) 0.55485(14) 0.0390(8) Uani 1 1 d . . .
O6 O 0.48275(17) 0.4840(7) 0.1292(2) 0.0816(14) Uani 1 1 d . . .
O7 O 0.40199(17) 0.4237(10) 0.0928(3) 0.128(2) Uani 1 1 d . . .
O8 O 0.4447(3) 0.1907(9) 0.1501(3) 0.129(3) Uani 1 1 d . . .
O9 O 0.46696(16) 0.2695(8) 0.0460(2) 0.0886(16) Uani 1 1 d . . .
O10 O 0.26563(18) 0.4094(8) 0.3880(2) 0.0959(17) Uani 1 1 d . . .
O11 O 0.29133(14) 0.1917(6) 0.46683(18) 0.0592(10) Uani 1 1 d . . .
C1 C 0.36306(15) -0.0459(6) 0.37969(19) 0.0290(9) Uani 1 1 d . . .
C2 C 0.36875(15) -0.1772(7) 0.43566(19) 0.0294(9) Uani 1 1 d . . .
C3 C 0.32651(16) -0.2368(6) 0.4693(2) 0.0311(9) Uani 1 1 d . . .
H3 H 0.2948 -0.1987 0.4554 0.037 Uiso 1 1 calc R . .
C4 C 0.37678(18) -0.4088(7) 0.5436(2) 0.0387(11) Uani 1 1 d . . .
H4 H 0.3793 -0.4872 0.5804 0.046 Uiso 1 1 calc R . .
C5 C 0.41899(18) -0.3529(8) 0.5109(2) 0.0450(12) Uani 1 1 d . . .
H5 H 0.4502 -0.3943 0.5254 0.054 Uiso 1 1 calc R . .
C6 C 0.41553(17) -0.2359(7) 0.4567(2) 0.0398(11) Uani 1 1 d . . .
H6 H 0.4442 -0.1968 0.4345 0.048 Uiso 1 1 calc R . .
C7 C 0.37184(15) 0.2086(6) 0.3174(2) 0.0287(10) Uani 1 1 d . B .
C8 C 0.38755(16) 0.3986(6) 0.29056(18) 0.0287(9) Uani 1 1 d . . .
C9 C 0.43348(16) 0.4847(7) 0.3017(2) 0.0400(11) Uani 1 1 d . B .
H9 H 0.4565 0.4267 0.3296 0.048 Uiso 1 1 calc R . .
C10 C 0.44462(17) 0.6567(8) 0.2709(2) 0.0402(11) Uani 1 1 d . . .
H10 H 0.4752 0.7172 0.2788 0.048 Uiso 1 1 calc R B .
C11 C 0.41135(16) 0.7407(7) 0.2286(2) 0.0365(10) Uani 1 1 d . B .
H11 H 0.4196 0.8558 0.2071 0.044 Uiso 1 1 calc R . .
C12 C 0.35400(15) 0.4892(6) 0.24889(19) 0.0283(9) Uani 1 1 d . B .
H12 H 0.3226 0.4344 0.2420 0.034 Uiso 1 1 calc R . .
Cl1 Cl 0.44890(4) 0.3416(2) 0.10526(6) 0.0467(3) Uani 1 1 d . . .
H3A H 0.2875 0.4302 0.0612 0.056 Uiso 1 1 d R . .
H4A H 0.2776 0.7873 0.2843 0.056 Uiso 1 1 d R . .
H3B H 0.3289 0.4585 0.0986 0.056 Uiso 1 1 d R . .
Cl2 Cl 0.2500 0.2500 0.42638(8) 0.0477(4) Uani 1 2 d S . .
H2A H 0.2902 1.0702 0.2189 0.057 Uiso 0.50 1 d PR A 1
H2B H 0.2990 1.1075 0.1458 0.057 Uiso 0.50 1 d PR A 1
O2 O 0.2811(7) 1.075(4) 0.1783(10) 0.026(3) Uani 0.50 1 d P B 1
H2C H 0.3013 1.0775 0.1926 0.031 Uiso 0.50 1 d PR B 2
H2D H 0.2658 1.1747 0.1711 0.031 Uiso 0.50 1 d PR B 2
O2' O 0.2696(8) 1.069(4) 0.1899(11) 0.040(5) Uani 0.50 1 d PU B 2

loop_
_atom_site_aniso_label
_atom_site_aniso_U_11
_atom_site_aniso_U_22
_atom_site_aniso_U_33
_atom_site_aniso_U_23
_atom_site_aniso_U_13
_atom_site_aniso_U_12
Gd1 0.02294(15) 0.02764(16) 0.02000(15) 0.000 0.000 0.00118(13)
N1 0.035(2) 0.029(2) 0.0283(19) -0.0059(16) 0.0087(16) -0.0008(16)
N2 0.036(2) 0.037(2) 0.0292(19) 0.0030(17) -0.0023(16) -0.0032(17)
N3 0.035(2) 0.035(2) 0.0299(19) 0.0025(17) -0.0067(16) -0.0032(17)
N4 0.036(2) 0.032(2) 0.0229(17) 0.0000(15) -0.0075(15) -0.0037(16)
N5 0.086(3) 0.050(3) 0.042(2) 0.006(2) -0.031(2) -0.021(2)
N6 0.0261(18) 0.034(2) 0.0251(17) -0.0003(16) -0.0022(15) 0.0036(16)
O1 0.0331(16) 0.0384(18) 0.0363(16) 0.0097(15) -0.0089(13) 0.0017(15)
O3 0.0310(17) 0.058(2) 0.0337(17) -0.0108(16) -0.0004(13) 0.0047(15)
O4 0.036(2) 0.084(4) 0.029(2) 0.000 0.000 -0.025(3)
O5 0.0427(18) 0.0388(19) 0.0355(17) -0.0040(14) 0.0189(14) -0.0073(15)
O6 0.080(3) 0.076(3) 0.089(3) -0.038(3) 0.001(3) -0.023(3)
O7 0.040(3) 0.157(6) 0.187(6) 0.003(5) -0.004(3) 0.038(3)
O8 0.161(6) 0.129(5) 0.097(4) 0.060(4) -0.064(4) -0.070(4)
O9 0.061(3) 0.139(5) 0.066(3) -0.054(3) 0.004(2) -0.010(3)
O10 0.090(3) 0.107(4) 0.091(3) 0.061(3) 0.001(3) 0.006(3)
O11 0.061(2) 0.064(3) 0.052(2) 0.0109(19) -0.0027(19) 0.022(2)
C1 0.026(2) 0.035(3) 0.025(2) -0.0011(18) 0.0014(17) 0.0010(18)
C2 0.030(2) 0.035(2) 0.024(2) -0.0001(18) 0.0014(18) 0.0009(18)
C3 0.031(2) 0.032(2) 0.031(2) -0.003(2) -0.0006(18) 0.004(2)
C4 0.045(3) 0.040(3) 0.031(2) 0.002(2) -0.001(2) 0.006(2)
C5 0.031(3) 0.056(3) 0.048(3) 0.011(3) -0.003(2) 0.005(2)
C6 0.029(2) 0.050(3) 0.041(3) 0.011(2) 0.0053(19) 0.000(2)
C7 0.029(2) 0.030(3) 0.027(2) 0.0019(18) -0.0038(18) 0.0007(17)
C8 0.033(2) 0.032(2) 0.021(2) 0.0006(18) -0.0025(17) 0.0000(19)
C9 0.029(2) 0.054(3) 0.036(2) 0.008(2) -0.0107(19) -0.003(2)
C10 0.026(2) 0.056(3) 0.039(3) 0.005(2) -0.008(2) -0.009(2)
C11 0.032(2) 0.044(3) 0.034(2) 0.000(2) 0.0008(19) -0.006(2)
C12 0.028(2) 0.030(2) 0.028(2) -0.0009(18) -0.0036(18) -0.0038(18)
Cl1 0.0338(6) 0.0630(8) 0.0432(7) -0.0095(6) -0.0020(5) 0.0047(6)
Cl2 0.0581(11) 0.0478(10) 0.0370(8) 0.000 0.000 0.0143(9)
O2 0.025(7) 0.029(5) 0.025(6) 0.003(4) -0.005(5) 0.004(5)
O2' 0.042(9) 0.039(6) 0.039(8) -0.008(6) -0.008(6) 0.007(6)

loop_
_atom_type_symbol
_atom_type_description
_atom_type_scat_dispersion_real
_atom_type_scat_dispersion_imag
_atom_type_scat_source
C C 0.0033 0.0016 'International Tables Vol C Tables 4.2.6.8 and 6.1.1.4'
H H 0.0000 0.0000 'International Tables Vol C Tables 4.2.6.8 and 6.1.1.4'
N N 0.0061 0.0033 'International Tables Vol C Tables 4.2.6.8 and 6.1.1.4'
O O 0.0106 0.0060 'International Tables Vol C Tables 4.2.6.8 and 6.1.1.4'
Cl Cl 0.1484 0.1585 'International Tables Vol C Tables 4.2.6.8 and 6.1.1.4'
Gd Gd -0.1653 3.9035 'International Tables Vol C Tables 4.2.6.8 and 6.1.1.4'

loop_
_geom_angle_atom_site_label_1
_geom_angle_atom_site_label_2
_geom_angle_atom_site_label_3
_geom_angle
_geom_angle_site_symmetry_1
_geom_angle_site_symmetry_3
_geom_angle_publ_flag
O1 Gd1 O1 146.40(15) . 2_565 ?
O1 Gd1 O5 130.54(11) . 8_665 ?
O1 Gd1 O5 78.05(10) 2_565 8_665 ?
O1 Gd1 O5 78.05(10) . 7_565 ?
O1 Gd1 O5 130.54(11) 2_565 7_565 ?
O5 Gd1 O5 79.98(16) 8_665 7_565 ?
O1 Gd1 O2' 73.1(5) . . ?
O1 Gd1 O2' 93.8(4) 2_565 . ?
O5 Gd1 O2' 142.9(6) 8_665 . ?
O5 Gd1 O2' 78.3(5) 7_565 . ?
O1 Gd1 O2' 93.8(4) . 2_565 ?
O1 Gd1 O2' 73.1(5) 2_565 2_565 ?
O5 Gd1 O2' 78.3(5) 8_665 2_565 ?
O5 Gd1 O2' 142.9(6) 7_565 2_565 ?
O2' Gd1 O2' 134.3(11) . 2_565 ?
O1 Gd1 O4 73.20(7) . . ?
O1 Gd1 O4 73.20(7) 2_565 . ?
O5 Gd1 O4 140.01(8) 8_665 . ?
O5 Gd1 O4 140.01(8) 7_565 . ?
O2' Gd1 O4 67.2(5) . . ?
O2' Gd1 O4 67.2(5) 2_565 . ?
O1 Gd1 O2 67.9(5) . . ?
O1 Gd1 O2 102.2(4) 2_565 . ?
O5 Gd1 O2 140.7(5) 8_665 . ?
O5 Gd1 O2 70.3(4) 7_565 . ?
O2' Gd1 O2 9.1(8) . . ?
O2' Gd1 O2 140.0(3) 2_565 . ?
O4 Gd1 O2 73.5(4) . . ?
O1 Gd1 O2 102.2(4) . 2_565 ?
O1 Gd1 O2 67.9(5) 2_565 2_565 ?
O5 Gd1 O2 70.3(4) 8_665 2_565 ?
O5 Gd1 O2 140.7(5) 7_565 2_565 ?
O2' Gd1 O2 140.0(3) . 2_565 ?
O2' Gd1 O2 9.1(8) 2_565 2_565 ?
O4 Gd1 O2 73.5(4) . 2_565 ?
O2 Gd1 O2 146.9(9) . 2_565 ?
O1 Gd1 O3 128.58(10) . 2_565 ?
O1 Gd1 O3 67.54(10) 2_565 2_565 ?
O5 Gd1 O3 77.68(10) 8_665 2_565 ?
O5 Gd1 O3 64.73(10) 7_565 2_565 ?
O2' Gd1 O3 65.9(6) . 2_565 ?
O2' Gd1 O3 137.1(5) 2_565 2_565 ?
O4 Gd1 O3 114.70(7) . 2_565 ?
O2 Gd1 O3 66.8(5) . 2_565 ?
O2 Gd1 O3 129.1(4) 2_565 2_565 ?
O1 Gd1 O3 67.54(10) . . ?
O1 Gd1 O3 128.58(10) 2_565 . ?
O5 Gd1 O3 64.73(10) 8_665 . ?
O5 Gd1 O3 77.68(10) 7_565 . ?
O2' Gd1 O3 137.1(5) . . ?
O2' Gd1 O3 65.9(6) 2_565 . ?
O4 Gd1 O3 114.70(7) . . ?
O2 Gd1 O3 129.1(4) . . ?
O2 Gd1 O3 66.8(5) 2_565 . ?
O3 Gd1 O3 130.61(14) 2_565 . ?
O5 N1 C4 119.1(4) . . ?
O5 N1 C3 119.2(4) . . ?
C4 N1 C3 121.8(4) . . ?
C1 N2 N3 107.2(3) . . ?
C7 N3 N2 108.0(3) . . ?
C7 N4 C1 106.3(3) . . ?
C7 N4 N5 124.6(4) . . ?
C1 N4 N5 128.5(4) . . ?
N4 N5 H5A 108.8 . . ?
N4 N5 H5B 109.3 . . ?
H5A N5 H5B 109.5 . . ?
O1 N6 C12 120.8(3) . . ?
O1 N6 C11 118.1(4) . . ?
C12 N6 C11 121.1(4) . . ?
N6 O1 Gd1 143.4(2) . . ?
Gd1 O3 H3A 117.7 . . ?
Gd1 O3 H3B 120.6 . . ?
H3A O3 H3B 115.6 . . ?
Gd1 O4 H4A 117.3 . . ?
N1 O5 Gd1 129.4(2) . 7_566 ?
N2 C1 N4 109.3(4) . . ?
N2 C1 C2 127.2(4) . . ?
N4 C1 C2 123.5(4) . . ?
C6 C2 C3 119.7(4) . . ?
C6 C2 C1 121.1(4) . . ?
C3 C2 C1 119.2(4) . . ?
N1 C3 C2 119.4(4) . . ?
N1 C3 H3 120.3 . . ?
C2 C3 H3 120.3 . . ?
N1 C4 C5 119.9(4) . . ?
N1 C4 H4 120.0 . . ?
C5 C4 H4 120.0 . . ?
C4 C5 C6 120.4(4) . . ?
C4 C5 H5 119.8 . . ?
C6 C5 H5 119.8 . . ?
C5 C6 C2 118.9(4) . . ?
C5 C6 H6 120.5 . . ?
C2 C6 H6 120.5 . . ?
N3 C7 N4 109.2(4) . . ?
N3 C7 C8 124.4(4) . . ?
N4 C7 C8 126.4(4) . . ?
C9 C8 C12 119.1(4) . . ?
C9 C8 C7 124.6(4) . . ?
C12 C8 C7 116.2(4) . . ?
C10 C9 C8 119.0(4) . . ?
C10 C9 H9 120.5 . . ?
C8 C9 H9 120.5 . . ?
C11 C10 C9 120.8(4) . . ?
C11 C10 H10 119.6 . . ?
C9 C10 H10 119.6 . . ?
N6 C11 C10 119.5(4) . . ?
N6 C11 H11 120.2 . . ?
C10 C11 H11 120.2 . . ?
N6 C12 C8 120.4(4) . . ?
N6 C12 H12 119.8 . . ?
C8 C12 H12 119.8 . . ?
O8 Cl1 O7 110.4(4) . . ?
O8 Cl1 O9 110.0(4) . . ?
O7 Cl1 O9 106.9(3) . . ?
O8 Cl1 O6 109.5(3) . . ?
O7 Cl1 O6 111.1(4) . . ?
O9 Cl1 O6 108.9(3) . . ?
O10 Cl2 O10 112.0(5) . 2 ?
O10 Cl2 O11 109.6(3) . 2 ?
O10 Cl2 O11 108.1(3) 2 2 ?
O10 Cl2 O11 108.1(3) . . ?
O10 Cl2 O11 109.6(3) 2 . ?
O11 Cl2 O11 109.4(3) 2 . ?
Gd1 O2 H2A 109.3 . . ?
Gd1 O2 H2B 101.4 . . ?
H2A O2 H2B 127.4 . . ?
Gd1 O2 H2C 116.9 . . ?
H2A O2 H2C 45.3 . . ?
H2B O2 H2C 82.9 . . ?
Gd1 O2 H2D 122.4 . . ?
H2A O2 H2D 110.5 . . ?
H2B O2 H2D 85.5 . . ?
H2C O2 H2D 120.7 . . ?
Gd1 O2' H2A 116.4 . . ?
Gd1 O2' H2B 92.6 . . ?
H2A O2' H2B 96.1 . . ?
Gd1 O2' H2C 107.7 . . ?
H2A O2' H2C 43.7 . . ?
H2B O2' H2C 52.9 . . ?
Gd1 O2' H2D 125.3 . . ?
H2A O2' H2D 114.4 . . ?
H2B O2' H2D 62.9 . . ?
H2C O2' H2D 95.1 . . ?

loop_
_geom_bond_atom_site_label_1
_geom_bond_atom_site_label_2
_geom_bond_distance
_geom_bond_site_symmetry_2
_geom_bond_publ_flag
Gd1 O1 2.383(3) . ?
Gd1 O1 2.383(3) 2_565 ?
Gd1 O5 2.385(3) 8_665 ?
Gd1 O5 2.385(3) 7_565 ?
Gd1 O2' 2.43(3) . ?
Gd1 O2' 2.43(3) 2_565 ?
Gd1 O4 2.479(4) . ?
Gd1 O2 2.48(3) . ?
Gd1 O2 2.48(3) 2_565 ?
Gd1 O3 2.521(3) 2_565 ?
Gd1 O3 2.521(3) . ?
N1 O5 1.324(4) . ?
N1 C4 1.340(6) . ?
N1 C3 1.347(5) . ?
N2 C1 1.307(5) . ?
N2 N3 1.384(5) . ?
N3 C7 1.304(5) . ?
N4 C7 1.355(5) . ?
N4 C1 1.362(5) . ?
N4 N5 1.409(5) . ?
N5 H5A 0.8888 . ?
N5 H5B 0.8877 . ?
N6 O1 1.316(4) . ?
N6 C12 1.340(5) . ?
N6 C11 1.348(5) . ?
O3 H3A 0.7495 . ?
O3 H3B 0.8557 . ?
O4 H4A 0.8778 . ?
O5 Gd1 2.385(3) 7_566 ?
O6 Cl1 1.417(4) . ?
O7 Cl1 1.397(5) . ?
O8 Cl1 1.388(5) . ?
O9 Cl1 1.399(4) . ?
O10 Cl2 1.409(5) . ?
O11 Cl2 1.438(4) . ?
C1 C2 1.466(6) . ?
C2 C6 1.381(6) . ?
C2 C3 1.384(6) . ?
C3 H3 0.9300 . ?
C4 C5 1.367(6) . ?
C4 H4 0.9300 . ?
C5 C6 1.373(6) . ?
C5 H5 0.9300 . ?
C6 H6 0.9300 . ?
C7 C8 1.474(6) . ?
C8 C9 1.380(6) . ?
C8 C12 1.385(6) . ?
C9 C10 1.369(7) . ?
C9 H9 0.9300 . ?
C10 C11 1.368(6) . ?
C10 H10 0.9300 . ?
C11 H11 0.9300 . ?
C12 H12 0.9300 . ?
Cl2 O10 1.409(5) 2 ?
Cl2 O11 1.438(4) 2 ?
O2 H2A 0.8701 . ?
O2 H2B 0.8499 . ?
O2 H2C 0.6156 . ?
O2 H2D 0.8070 . ?
O2' H2A 0.8105 . ?
O2' H2B 1.2276 . ?
O2' H2C 0.8507 . ?
O2' H2D 0.8293 . ?

loop_
_geom_hbond_atom_site_label_D
_geom_hbond_atom_site_label_H
_geom_hbond_atom_site_label_A
_geom_hbond_distance_DH
_geom_hbond_distance_HA
_geom_hbond_distance_DA
_geom_hbond_angle_DHA
_geom_hbond_site_symmetry_A
O3 H3B O7 0.86 1.97 2.813(5) 168.1 .
O2' H2D O2 0.83 2.13 2.800(9) 138.2 2_575
O2 H2B O5 0.85 2.33 2.80(2) 115.1 7_565
O2' H2C N3 0.85 2.24 2.78(3) 121.3 1_565
O2 H2A N3 0.87 1.97 2.77(2) 152.9 1_565
O4 H4A N3 0.88 2.67 3.389(4) 140.2 1_565
O4 H4A N2 0.88 2.01 2.878(4) 167.7 1_565
O3 H3A O11 0.75 2.11 2.815(5) 156.6 7_565
N5 H5A O6 0.89 2.50 3.264(7) 144.8 3_645

loop_
_geom_torsion_atom_site_label_1
_geom_torsion_atom_site_label_2
_geom_torsion_atom_site_label_3
_geom_torsion_atom_site_label_4
_geom_torsion
_geom_torsion_site_symmetry_1
_geom_torsion_site_symmetry_2
_geom_torsion_site_symmetry_3
_geom_torsion_site_symmetry_4
_geom_torsion_publ_flag
C1 N2 N3 C7 -0.9(5) . . . . ?
C12 N6 O1 Gd1 17.1(6) . . . . ?
C11 N6 O1 Gd1 -163.1(3) . . . . ?
O1 Gd1 O1 N6 44.5(4) 2_565 . . . ?
O5 Gd1 O1 N6 -98.2(4) 8_665 . . . ?
O5 Gd1 O1 N6 -163.7(4) 7_565 . . . ?
O2' Gd1 O1 N6 115.1(7) . . . . ?
O2' Gd1 O1 N6 -20.3(7) 2_565 . . . ?
O4 Gd1 O1 N6 44.5(4) . . . . ?
O2 Gd1 O1 N6 123.0(6) . . . . ?
O2 Gd1 O1 N6 -23.9(7) 2_565 . . . ?
O3 Gd1 O1 N6 153.0(4) 2_565 . . . ?
O3 Gd1 O1 N6 -82.2(4) . . . . ?
C4 N1 O5 Gd1 89.3(4) . . . 7_566 ?
C3 N1 O5 Gd1 -90.4(4) . . . 7_566 ?
N3 N2 C1 N4 0.0(5) . . . . ?
N3 N2 C1 C2 178.8(4) . . . . ?
C7 N4 C1 N2 0.9(5) . . . . ?
N5 N4 C1 N2 171.6(4) . . . . ?
C7 N4 C1 C2 -178.0(4) . . . . ?
N5 N4 C1 C2 -7.3(7) . . . . ?
N2 C1 C2 C6 130.0(5) . . . . ?
N4 C1 C2 C6 -51.4(6) . . . . ?
N2 C1 C2 C3 -52.5(6) . . . . ?
N4 C1 C2 C3 126.1(5) . . . . ?
O5 N1 C3 C2 179.4(4) . . . . ?
C4 N1 C3 C2 -0.4(6) . . . . ?
C6 C2 C3 N1 0.4(7) . . . . ?
C1 C2 C3 N1 -177.2(4) . . . . ?
O5 N1 C4 C5 -179.8(4) . . . . ?
C3 N1 C4 C5 -0.1(7) . . . . ?
N1 C4 C5 C6 0.5(8) . . . . ?
C4 C5 C6 C2 -0.5(8) . . . . ?
C3 C2 C6 C5 0.0(7) . . . . ?
C1 C2 C6 C5 177.5(4) . . . . ?
N2 N3 C7 N4 1.5(5) . . . . ?
N2 N3 C7 C8 -179.0(4) . . . . ?
C1 N4 C7 N3 -1.5(5) . . . . ?
N5 N4 C7 N3 -172.6(4) . . . . ?
C1 N4 C7 C8 179.0(4) . . . . ?
N5 N4 C7 C8 7.8(7) . . . . ?
N3 C7 C8 C9 -151.3(5) . . . . ?
N4 C7 C8 C9 28.2(7) . . . . ?
N3 C7 C8 C12 25.4(6) . . . . ?
N4 C7 C8 C12 -155.1(4) . . . . ?
C12 C8 C9 C10 -0.3(7) . . . . ?
C7 C8 C9 C10 176.3(4) . . . . ?
C8 C9 C10 C11 -1.4(7) . . . . ?
O1 N6 C11 C10 -179.9(4) . . . . ?
C12 N6 C11 C10 -0.1(6) . . . . ?
C9 C10 C11 N6 1.6(7) . . . . ?
O1 N6 C12 C8 178.2(4) . . . . ?
C11 N6 C12 C8 -1.6(6) . . . . ?
C9 C8 C12 N6 1.8(6) . . . . ?
C7 C8 C12 N6 -175.1(4) . . . . ?
